data_7035304
loop_
_publ_author_name
'Seth, Piya'
'Giri, Sanjib'
'Ghosh, Ashutosh'

_publ_section_title
;
 Tuning of exchange coupling by the Mn-O distance and phenoxido bridging
 angle: an experimental and theoretical study of the family of Mn(iii)
 dimers with salen type ligands.
;
_journal_issue 28
_journal_name_full 'Dalton transactions (Cambridge, England : 2003)'
_journal_page_first 12863
_journal_page_last 12870
_journal_paper_doi 10.1039/c5dt01224d
_journal_volume 44
_journal_year 2015
_chemical_formula_sum 'C40 H44 Cl2 Mn2 N4 O12'
_chemical_formula_weight 953.57
_chemical_name_systematic
; 
 ? 
;
_space_group_IT_number 14
_symmetry_cell_setting monoclinic
_symmetry_space_group_name_Hall '-P 2yn'
_symmetry_space_group_name_H-M 'P 1 21/n 1'
_atom_sites_solution_hydrogens geom
_atom_sites_solution_primary direct
_atom_sites_solution_secondary difmap
_audit_creation_method SHELXL-97
_audit_update_record
;
2015-05-08 deposited with the CCDC.
2015-06-02 downloaded from the CCDC.
;
_cell_angle_alpha 90.00
_cell_angle_beta 93.477(2)
_cell_angle_gamma 90.00
_cell_formula_units_Z 2
_cell_length_a 8.4752(11)
_cell_length_b 19.475(3)
_cell_length_c 12.1122(16)
_cell_measurement_reflns_used 3519
_cell_measurement_temperature 296(2)
_cell_measurement_theta_max 25.05
_cell_measurement_theta_min 1.98
_cell_volume 1995.5(5)
_computing_cell_refinement 'Bruker SMART'
_computing_data_collection 'Bruker SMART'
_computing_data_reduction 'Bruker SAINT'
_computing_molecular_graphics 'Ortep-3 for windows (Farrugia, 1997)'
_computing_publication_material 'Platon99 (Spek, 1999)'
_computing_structure_refinement 'SHELXL-97 (Sheldrick, 1997)'
_computing_structure_solution 'SHELXS-97 (Sheldrick, 1997)'
_diffrn_ambient_temperature 296(2)
_diffrn_measured_fraction_theta_full 0.996
_diffrn_measured_fraction_theta_max 0.996
_diffrn_measurement_device_type 'CCD area detector'
_diffrn_measurement_method 'phi and omega scans'
_diffrn_radiation_monochromator graphite
_diffrn_radiation_source 'fine-focus sealed tube'
_diffrn_radiation_type MoK\a
_diffrn_radiation_wavelength 0.71073
_diffrn_reflns_av_R_equivalents 0.0389
_diffrn_reflns_av_sigmaI/netI 0.0372
_diffrn_reflns_limit_h_max 9
_diffrn_reflns_limit_h_min -10
_diffrn_reflns_limit_k_max 23
_diffrn_reflns_limit_k_min -23
_diffrn_reflns_limit_l_max 14
_diffrn_reflns_limit_l_min -14
_diffrn_reflns_number 13719
_diffrn_reflns_theta_full 25.05
_diffrn_reflns_theta_max 25.05
_diffrn_reflns_theta_min 1.98
_exptl_absorpt_coefficient_mu 0.837
_exptl_absorpt_correction_T_max 0.9062
_exptl_absorpt_correction_T_min 0.7994
_exptl_absorpt_correction_type empirical
_exptl_absorpt_process_details SADABS
_exptl_crystal_colour BROWN
_exptl_crystal_density_diffrn 1.587
_exptl_crystal_density_method 'not measured'
_exptl_crystal_description FLAT
_exptl_crystal_F_000 984
_exptl_crystal_size_max 0.28
_exptl_crystal_size_mid 0.18
_exptl_crystal_size_min 0.12
_refine_diff_density_max 0.279
_refine_diff_density_min -0.346
_refine_diff_density_rms 0.054
_refine_ls_extinction_method none
_refine_ls_goodness_of_fit_ref 0.854
_refine_ls_hydrogen_treatment mixed
_refine_ls_matrix_type full
_refine_ls_number_parameters 273
_refine_ls_number_reflns 3519
_refine_ls_number_restraints 0
_refine_ls_restrained_S_all 0.854
_refine_ls_R_factor_all 0.0530
_refine_ls_R_factor_gt 0.0362
_refine_ls_shift/su_max 0.000
_refine_ls_shift/su_mean 0.000
_refine_ls_structure_factor_coef Fsqd
_refine_ls_weighting_details 'calc w=1/[\s^2^(Fo^2^)+(0.1000P)^2^+0.4657P] where P=(Fo^2^+2Fc^2^)/3'
_refine_ls_weighting_scheme calc
_refine_ls_wR_factor_gt 0.1121
_refine_ls_wR_factor_ref 0.1284
_reflns_number_gt 2691
_reflns_number_total 3519
_reflns_threshold_expression >2sigma(I)
_cod_data_source_file c5dt01224d2.cif
_cod_data_source_block 1
_cod_depositor_comments
;
The following automatic conversions were performed:

'_symmetry_cell_setting' value 'MONOCLINIC' changed to 'monoclinic'
according to
/usr/data/users/saulius/crontab/automatic-downloads/rss-feeds/RSC/lib/dictionaries/cif_core.dic
dictionary named 'cif_core.dic' version 2.4.2 from 2011-04-26.

Automatic conversion script
Id: cif_fix_values 3271 2015-04-21 07:52:19Z andrius 

 Adding full bibliography for 7035304--7035306.cif.
;
_cod_original_sg_symbol_H-M 'P 21/n'
_cod_database_code 7035304

loop_
_symmetry_equiv_pos_as_xyz
'x, y, z'
'-x+1/2, y+1/2, -z+1/2'
'-x, -y, -z'
'x-1/2, -y-1/2, z-1/2'

loop_
_atom_site_label
_atom_site_type_symbol
_atom_site_fract_x
_atom_site_fract_y
_atom_site_fract_z
_atom_site_U_iso_or_equiv
_atom_site_adp_type
_atom_site_occupancy
_atom_site_symmetry_multiplicity
_atom_site_calc_flag
_atom_site_refinement_flags
Mn1 Mn 0.46567(5) 0.02470(2) 0.62378(3) 0.03220(18) Uani 1 1 d .
Cl1 Cl 0.18092(9) 0.12195(4) 0.75380(6) 0.0415(2) Uani 1 1 d .
C5 C 0.2429(3) 0.06620(14) 0.4504(2) 0.0324(6) Uani 1 1 d .
C15 C 0.6063(3) -0.07166(15) 0.8326(2) 0.0361(7) Uani 1 1 d .
C12 C 0.6773(3) -0.00378(15) 0.8237(2) 0.0341(6) Uani 1 1 d .
C20 C 0.4842(3) -0.09732(14) 0.7588(2) 0.0329(6) Uani 1 1 d .
C7 C 0.4399(3) 0.15829(14) 0.5071(2) 0.0341(6) Uani 1 1 d .
C6 C 0.2874(3) 0.13561(15) 0.4564(2) 0.0351(7) Uani 1 1 d .
C4 C 0.0979(3) 0.04703(16) 0.3999(2) 0.0384(7) Uani 1 1 d .
H4 H 0.0713 0.0008 0.3940 0.046 Uiso 1 1 calc R
C19 C 0.4205(3) -0.16153(15) 0.7773(2) 0.0380(7) Uani 1 1 d .
H19 H 0.3398 -0.1779 0.7289 0.046 Uiso 1 1 calc R
C16 C 0.6566(4) -0.11469(17) 0.9221(3) 0.0501(9) Uani 1 1 d .
H16 H 0.7374 -0.0995 0.9716 0.060 Uiso 1 1 calc R
C1 C 0.1780(4) 0.18395(16) 0.4119(2) 0.0437(7) Uani 1 1 d .
H1 H 0.2046 0.2303 0.4141 0.052 Uiso 1 1 calc R
C8 C 0.5017(4) 0.22833(14) 0.4777(2) 0.0422(7) Uani 1 1 d .
H8A H 0.4553 0.2418 0.4058 0.051 Uiso 1 1 calc R
H8B H 0.6154 0.2258 0.4727 0.051 Uiso 1 1 calc R
C18 C 0.4737(4) -0.20165(16) 0.8655(3) 0.0466(8) Uani 1 1 d .
H18 H 0.4304 -0.2449 0.8757 0.056 Uiso 1 1 calc R
C13 C 0.8073(4) 0.01617(16) 0.9076(3) 0.0456(8) Uani 1 1 d .
H13A H 0.8753 0.0498 0.8754 0.055 Uiso 1 1 calc R
H13B H 0.8708 -0.0239 0.9273 0.055 Uiso 1 1 calc R
C3 C -0.0070(4) 0.09640(18) 0.3584(3) 0.0497(8) Uani 1 1 d .
H3 H -0.1048 0.0835 0.3260 0.060 Uiso 1 1 calc R
C2 C 0.0338(4) 0.16475(18) 0.3653(3) 0.0517(9) Uani 1 1 d .
H2 H -0.0371 0.1980 0.3382 0.062 Uiso 1 1 calc R
C10 C 0.6755(4) 0.13758(15) 0.6278(3) 0.0442(8) Uani 1 1 d .
H10A H 0.6892 0.1870 0.6268 0.053 Uiso 1 1 calc R
H10B H 0.7585 0.1167 0.5874 0.053 Uiso 1 1 calc R
C11 C 0.6829(4) 0.11159(15) 0.7457(2) 0.0444(8) Uani 1 1 d .
H11A H 0.7909 0.1138 0.7769 0.053 Uiso 1 1 calc R
H11B H 0.6180 0.1403 0.7901 0.053 Uiso 1 1 calc R
C17 C 0.5915(4) -0.17727(17) 0.9386(3) 0.0550(9) Uani 1 1 d .
H17 H 0.6265 -0.2037 0.9992 0.066 Uiso 1 1 calc R
C9 C 0.4635(4) 0.28293(16) 0.5633(3) 0.0574(9) Uani 1 1 d .
H9A H 0.3512 0.2850 0.5695 0.086 Uiso 1 1 calc R
H9B H 0.5012 0.3268 0.5402 0.086 Uiso 1 1 calc R
H9C H 0.5142 0.2711 0.6338 0.086 Uiso 1 1 calc R
C14 C 0.7416(5) 0.0459(2) 1.0109(3) 0.0660(11) Uani 1 1 d .
H14A H 0.6787 0.0856 0.9916 0.099 Uiso 1 1 calc R
H14B H 0.8273 0.0589 1.0622 0.099 Uiso 1 1 calc R
H14C H 0.6773 0.0122 1.0444 0.099 Uiso 1 1 calc R
O1 O 0.3405(2) 0.01511(9) 0.48970(15) 0.0332(5) Uani 1 1 d .
O2 O 0.4251(2) -0.06307(10) 0.67060(15) 0.0365(5) Uani 1 1 d .
O5 O 0.1110(3) 0.11510(14) 0.85645(19) 0.0667(7) Uani 1 1 d .
O3 O 0.2696(3) 0.06076(12) 0.7336(2) 0.0681(7) Uani 1 1 d .
O6 O 0.0590(3) 0.12843(14) 0.6683(2) 0.0673(7) Uani 1 1 d .
O4 O 0.2831(3) 0.17990(13) 0.7546(2) 0.0701(7) Uani 1 1 d .
N1 N 0.5197(3) 0.11886(11) 0.57707(19) 0.0344(6) Uani 1 1 d .
N2 N 0.6258(3) 0.04010(12) 0.74779(19) 0.0340(6) Uani 1 1 d .

loop_
_atom_site_aniso_label
_atom_site_aniso_U_11
_atom_site_aniso_U_22
_atom_site_aniso_U_33
_atom_site_aniso_U_23
_atom_site_aniso_U_13
_atom_site_aniso_U_12
Mn1 0.0310(3) 0.0297(3) 0.0352(3) 0.00207(17) -0.00356(19) -0.00181(18)
Cl1 0.0367(4) 0.0450(5) 0.0434(4) 0.0012(3) 0.0062(3) 0.0020(3)
C5 0.0286(15) 0.0369(17) 0.0318(14) 0.0039(12) 0.0031(12) 0.0053(12)
C15 0.0321(16) 0.0370(17) 0.0389(15) 0.0015(12) 0.0003(13) 0.0040(13)
C12 0.0249(15) 0.0428(17) 0.0348(15) -0.0028(13) 0.0029(12) 0.0037(13)
C20 0.0292(15) 0.0358(16) 0.0339(15) 0.0005(12) 0.0029(12) 0.0047(12)
C7 0.0378(16) 0.0327(15) 0.0322(14) -0.0006(12) 0.0062(12) 0.0044(13)
C6 0.0331(16) 0.0403(17) 0.0321(14) 0.0032(12) 0.0044(12) 0.0065(13)
C4 0.0318(16) 0.0425(17) 0.0405(16) 0.0003(13) -0.0012(13) 0.0016(13)
C19 0.0379(17) 0.0356(17) 0.0406(16) -0.0001(13) 0.0017(13) -0.0026(13)
C16 0.046(2) 0.054(2) 0.0487(18) 0.0058(15) -0.0140(15) 0.0014(16)
C1 0.050(2) 0.0354(17) 0.0453(17) 0.0070(13) 0.0010(15) 0.0056(14)
C8 0.0455(19) 0.0345(16) 0.0471(17) 0.0042(13) 0.0080(14) -0.0031(14)
C18 0.054(2) 0.0328(17) 0.0530(19) 0.0053(14) 0.0044(16) -0.0018(15)
C13 0.0344(18) 0.052(2) 0.0494(18) 0.0067(15) -0.0073(14) -0.0047(14)
C3 0.0365(18) 0.061(2) 0.0506(19) 0.0057(16) -0.0075(15) 0.0045(16)
C2 0.049(2) 0.056(2) 0.0486(19) 0.0069(15) -0.0065(16) 0.0150(17)
C10 0.0420(18) 0.0340(17) 0.0556(19) 0.0051(14) -0.0056(15) -0.0100(14)
C11 0.0429(18) 0.0379(18) 0.0507(18) 0.0004(14) -0.0112(15) -0.0080(14)
C17 0.063(2) 0.044(2) 0.057(2) 0.0162(16) -0.0094(18) 0.0072(17)
C9 0.068(2) 0.0341(18) 0.072(2) -0.0055(16) 0.0160(19) -0.0060(17)
C14 0.075(3) 0.064(2) 0.057(2) -0.0160(19) -0.017(2) 0.004(2)
O1 0.0311(11) 0.0314(11) 0.0363(10) 0.0026(8) -0.0044(8) 0.0010(8)
O2 0.0365(11) 0.0326(11) 0.0394(11) 0.0047(8) -0.0062(9) -0.0051(9)
O5 0.0583(16) 0.098(2) 0.0450(13) -0.0032(13) 0.0142(12) -0.0035(14)
O3 0.0614(16) 0.0520(15) 0.0946(19) 0.0123(13) 0.0354(15) 0.0195(13)
O6 0.0631(17) 0.0776(18) 0.0590(15) 0.0049(13) -0.0159(13) 0.0024(14)
O4 0.0578(16) 0.0579(16) 0.095(2) -0.0069(14) 0.0097(14) -0.0201(13)
N1 0.0328(13) 0.0309(13) 0.0391(13) -0.0017(10) 0.0004(11) -0.0024(10)
N2 0.0294(13) 0.0322(13) 0.0399(13) -0.0013(10) -0.0021(10) -0.0017(10)

loop_
_atom_type_symbol
_atom_type_description
_atom_type_scat_dispersion_real
_atom_type_scat_dispersion_imag
_atom_type_scat_source
C C 0.0033 0.0016 'International Tables Vol C Tables 4.2.6.8 and 6.1.1.4'
H H 0.0000 0.0000 'International Tables Vol C Tables 4.2.6.8 and 6.1.1.4'
N N 0.0061 0.0033 'International Tables Vol C Tables 4.2.6.8 and 6.1.1.4'
O O 0.0106 0.0060 'International Tables Vol C Tables 4.2.6.8 and 6.1.1.4'
Cl Cl 0.1484 0.1585 'International Tables Vol C Tables 4.2.6.8 and 6.1.1.4'
Mn Mn 0.3368 0.7283 'International Tables Vol C Tables 4.2.6.8 and 6.1.1.4'

loop_
_geom_angle_atom_site_label_1
_geom_angle_atom_site_label_2
_geom_angle_atom_site_label_3
_geom_angle
_geom_angle_site_symmetry_1
_geom_angle_site_symmetry_3
O2 Mn1 O1 93.85(8) . .
O2 Mn1 N1 177.22(9) . .
O1 Mn1 N1 88.49(8) . .
O2 Mn1 N2 92.24(9) . .
O1 Mn1 N2 170.12(9) . .
N1 Mn1 N2 85.24(9) . .
O2 Mn1 O3 87.16(9) . .
O1 Mn1 O3 97.99(10) . .
N1 Mn1 O3 94.02(9) . .
N2 Mn1 O3 90.06(10) . .
O2 Mn1 O1 91.38(8) . 3_656
O1 Mn1 O1 80.80(8) . 3_656
N1 Mn1 O1 87.49(8) . 3_656
N2 Mn1 O1 91.29(8) . 3_656
O3 Mn1 O1 178.05(8) . 3_656
O2 Mn1 Mn1 93.26(6) . 3_656
O1 Mn1 Mn1 45.49(6) . 3_656
N1 Mn1 Mn1 87.30(7) . 3_656
N2 Mn1 Mn1 126.38(7) . 3_656
O3 Mn1 Mn1 143.46(8) . 3_656
O1 Mn1 Mn1 35.31(5) 3_656 3_656
O5 Cl1 O6 108.86(16) . .
O5 Cl1 O4 110.87(16) . .
O6 Cl1 O4 110.44(16) . .
O5 Cl1 O3 108.81(16) . .
O6 Cl1 O3 108.25(17) . .
O4 Cl1 O3 109.55(16) . .
O1 C5 C4 117.4(3) . .
O1 C5 C6 122.0(2) . .
C4 C5 C6 120.6(3) . .
C20 C15 C16 116.7(3) . .
C20 C15 C12 124.1(3) . .
C16 C15 C12 119.2(3) . .
N2 C12 C15 121.5(3) . .
N2 C12 C13 120.3(3) . .
C15 C12 C13 118.1(3) . .
O2 C20 C19 116.8(2) . .
O2 C20 C15 123.7(3) . .
C19 C20 C15 119.5(3) . .
N1 C7 C6 120.3(3) . .
N1 C7 C8 120.8(3) . .
C6 C7 C8 118.9(2) . .
C5 C6 C1 117.1(3) . .
C5 C6 C7 122.6(2) . .
C1 C6 C7 120.2(3) . .
C5 C4 C3 120.3(3) . .
C5 C4 H4 119.8 . .
C3 C4 H4 119.8 . .
C18 C19 C20 121.7(3) . .
C18 C19 H19 119.2 . .
C20 C19 H19 119.2 . .
C17 C16 C15 122.5(3) . .
C17 C16 H16 118.7 . .
C15 C16 H16 118.7 . .
C2 C1 C6 121.8(3) . .
C2 C1 H1 119.1 . .
C6 C1 H1 119.1 . .
C7 C8 C9 112.1(3) . .
C7 C8 H8A 109.2 . .
C9 C8 H8A 109.2 . .
C7 C8 H8B 109.2 . .
C9 C8 H8B 109.2 . .
H8A C8 H8B 107.9 . .
C19 C18 C17 119.6(3) . .
C19 C18 H18 120.2 . .
C17 C18 H18 120.2 . .
C12 C13 C14 111.5(3) . .
C12 C13 H13A 109.3 . .
C14 C13 H13A 109.3 . .
C12 C13 H13B 109.3 . .
C14 C13 H13B 109.3 . .
H13A C13 H13B 108.0 . .
C2 C3 C4 119.7(3) . .
C2 C3 H3 120.1 . .
C4 C3 H3 120.1 . .
C1 C2 C3 120.3(3) . .
C1 C2 H2 119.8 . .
C3 C2 H2 119.8 . .
N1 C10 C11 107.3(2) . .
N1 C10 H10A 110.3 . .
C11 C10 H10A 110.3 . .
N1 C10 H10B 110.3 . .
C11 C10 H10B 110.3 . .
H10A C10 H10B 108.5 . .
N2 C11 C10 109.7(2) . .
N2 C11 H11A 109.7 . .
C10 C11 H11A 109.7 . .
N2 C11 H11B 109.7 . .
C10 C11 H11B 109.7 . .
H11A C11 H11B 108.2 . .
C16 C17 C18 120.0(3) . .
C16 C17 H17 120.0 . .
C18 C17 H17 120.0 . .
C8 C9 H9A 109.5 . .
C8 C9 H9B 109.5 . .
H9A C9 H9B 109.5 . .
C8 C9 H9C 109.5 . .
H9A C9 H9C 109.5 . .
H9B C9 H9C 109.5 . .
C13 C14 H14A 109.5 . .
C13 C14 H14B 109.5 . .
H14A C14 H14B 109.5 . .
C13 C14 H14C 109.5 . .
H14A C14 H14C 109.5 . .
H14B C14 H14C 109.5 . .
C5 O1 Mn1 121.63(16) . .
C5 O1 Mn1 118.08(15) . 3_656
Mn1 O1 Mn1 99.20(8) . 3_656
C20 O2 Mn1 130.12(18) . .
Cl1 O3 Mn1 139.02(15) . .
C7 N1 C10 123.0(2) . .
C7 N1 Mn1 127.7(2) . .
C10 N1 Mn1 109.14(17) . .
C12 N2 C11 122.1(2) . .
C12 N2 Mn1 128.0(2) . .
C11 N2 Mn1 109.86(17) . .

loop_
_geom_bond_atom_site_label_1
_geom_bond_atom_site_label_2
_geom_bond_distance
_geom_bond_site_symmetry_2
Mn1 O2 1.8400(19) .
Mn1 O1 1.8944(18) .
Mn1 N1 1.981(2) .
Mn1 N2 1.985(2) .
Mn1 O3 2.300(2) .
Mn1 O1 2.337(2) 3_656
Mn1 Mn1 3.2353(9) 3_656
Cl1 O5 1.416(2) .
Cl1 O6 1.423(2) .
Cl1 O4 1.422(2) .
Cl1 O3 1.438(2) .
C5 O1 1.361(3) .
C5 C4 1.390(4) .
C5 C6 1.404(4) .
C15 C20 1.417(4) .
C15 C16 1.415(4) .
C15 C12 1.459(4) .
C12 N2 1.310(4) .
C12 C13 1.505(4) .
C20 O2 1.331(3) .
C20 C19 1.386(4) .
C7 N1 1.302(3) .
C7 C6 1.465(4) .
C7 C8 1.512(4) .
C6 C1 1.406(4) .
C4 C3 1.384(4) .
C4 H4 0.9300 .
C19 C18 1.377(4) .
C19 H19 0.9300 .
C16 C17 1.358(5) .
C16 H16 0.9300 .
C1 C2 1.367(4) .
C1 H1 0.9300 .
C8 C9 1.533(4) .
C8 H8A 0.9700 .
C8 H8B 0.9700 .
C18 C17 1.378(5) .
C18 H18 0.9300 .
C13 C14 1.515(5) .
C13 H13A 0.9700 .
C13 H13B 0.9700 .
C3 C2 1.377(5) .
C3 H3 0.9300 .
C2 H2 0.9300 .
C10 N1 1.468(4) .
C10 C11 1.513(4) .
C10 H10A 0.9700 .
C10 H10B 0.9700 .
C11 N2 1.475(4) .
C11 H11A 0.9700 .
C11 H11B 0.9700 .
C17 H17 0.9300 .
C9 H9A 0.9600 .
C9 H9B 0.9600 .
C9 H9C 0.9600 .
C14 H14A 0.9600 .
C14 H14B 0.9600 .
C14 H14C 0.9600 .
O1 Mn1 2.337(2) 3_656
